data_4021905
loop_
_publ_author_name
'William H. Moser'
'Laura A. Feltes'
'Liangdong Sun'
'Matthew W. Giese'
'Ryan W. Farrell'

_publ_section_title
;
 Stereoselective [4 + 1] Annulation Reactions with Silyl Vinylketenes
 Derived from Fischer Carbene Complexes
;
_journal_name_full 'Journal of Organic Chemistry'
_journal_page_first 6542
_journal_page_last 6546
_journal_paper_doi 10.1021/jo060994x
_journal_volume 71
_journal_year 2006
_chemical_formula_moiety 'C28 H42 Cr O5 Si2'
_chemical_formula_sum 'C28 H42 Cr O5 Si2'
_chemical_formula_weight 566.80
_chemical_name_systematic
; 
 ? 
;
_space_group_IT_number 14
_symmetry_cell_setting monoclinic
_symmetry_space_group_name_Hall '-P 2ybc'
_symmetry_space_group_name_H-M 'P 1 21/c 1'
_atom_sites_solution_hydrogens geom
_atom_sites_solution_primary direct
_atom_sites_solution_secondary difmap
_audit_creation_method SHELXL-97
_cell_angle_alpha 90.00
_cell_angle_beta 102.4390(10)
_cell_angle_gamma 90.00
_cell_formula_units_Z 4
_cell_length_a 9.7249(4)
_cell_length_b 21.6847(9)
_cell_length_c 14.6103(6)
_cell_measurement_reflns_used 8
_cell_measurement_temperature 120(2)
_cell_measurement_theta_max 30.00
_cell_measurement_theta_min 2.34
_cell_volume 3008.7(2)
_computing_cell_refinement 'SAINT (Bruker, 1999)'
_computing_data_collection 'SMART (Bruker, 1999)'
_computing_data_reduction 'SAINT (Bruker, 1999)'
_computing_molecular_graphics 'XP, Bruker'
_computing_publication_material 'XCIF (Bruker, 1999), XTEL (local library)'
_computing_structure_refinement 'SHELXL-97 (Sheldrick, 1997)'
_computing_structure_solution 'SIR-92 (Alatomare et al., 1993)'
_diffrn_ambient_temperature 120(2)
_diffrn_detector 'CCD area detector'
_diffrn_detector_area_resol_mean 44.52
_diffrn_detector_type 'Bruker SMART 6000'
_diffrn_measured_fraction_theta_full 1.000
_diffrn_measured_fraction_theta_max 1.000
_diffrn_measurement_details '0.30 degree frames measured for 30 seconds each'
_diffrn_measurement_device 'three-circle goniometer with fixed chi'
_diffrn_measurement_device_type 'Bruker Platform goniometer'
_diffrn_measurement_method \w-scans
_diffrn_radiation_monochromator graphite
_diffrn_radiation_source 'fine-focus sealed tube'
_diffrn_radiation_type MoK\a
_diffrn_radiation_wavelength 0.71073
_diffrn_reflns_av_R_equivalents 0.0356
_diffrn_reflns_av_sigmaI/netI 0.0244
_diffrn_reflns_limit_h_max 13
_diffrn_reflns_limit_h_min -13
_diffrn_reflns_limit_k_max 30
_diffrn_reflns_limit_k_min -30
_diffrn_reflns_limit_l_max 20
_diffrn_reflns_limit_l_min -20
_diffrn_reflns_number 51417
_diffrn_reflns_theta_full 30.01
_diffrn_reflns_theta_max 30.01
_diffrn_reflns_theta_min 2.14
_diffrn_standards_decay_% 0.0
_diffrn_standards_interval_time 1132
_diffrn_standards_number 497
_exptl_absorpt_coefficient_mu 0.493
_exptl_absorpt_correction_T_max 0.9477
_exptl_absorpt_correction_T_min 0.9078
_exptl_absorpt_correction_type multi-scan
_exptl_absorpt_process_details 'SADABS, R. Blessing (1995)'
_exptl_crystal_colour yellow
_exptl_crystal_density_diffrn 1.251
_exptl_crystal_density_method 'not measured'
_exptl_crystal_description 'irregular block'
_exptl_crystal_F_000 1208
_exptl_crystal_size_max 0.20
_exptl_crystal_size_mid 0.12
_exptl_crystal_size_min 0.11
_refine_diff_density_max 0.602
_refine_diff_density_min -0.302
_refine_diff_density_rms 0.057
_refine_ls_extinction_method none
_refine_ls_goodness_of_fit_ref 1.071
_refine_ls_hydrogen_treatment riding
_refine_ls_matrix_type full
_refine_ls_number_parameters 378
_refine_ls_number_reflns 8785
_refine_ls_number_restraints 0
_refine_ls_restrained_S_all 1.071
_refine_ls_R_factor_all 0.0448
_refine_ls_R_factor_gt 0.0354
_refine_ls_shift/su_max 0.001
_refine_ls_shift/su_mean 0.000
_refine_ls_structure_factor_coef Fsqd
_refine_ls_weighting_details 'calc w=1/[\s^2^(Fo^2^)+(0.0429P)^2^+1.4046P] where P=(Fo^2^+2Fc^2^)/3'
_refine_ls_weighting_scheme calc
_refine_ls_wR_factor_gt 0.0903
_refine_ls_wR_factor_ref 0.0955
_reflns_number_gt 7394
_reflns_number_total 8785
_reflns_threshold_expression >2sigma(I)
_cod_data_source_file jo060994xsi20060512_052017.cif
_cod_depositor_comments
;
The following automatic conversions were performed:

'_exptl_absorpt_correction_type' tag value 'multi-scans' was replaced
with 'multi-scan' value.

Automatic conversion script
Id: cif_fix_values 1646 2011-03-28 12:23:43Z adriana 
;
_cod_original_sg_symbol_H-M 'P 21/c'
_cod_database_code 4021905

loop_
_symmetry_equiv_pos_as_xyz
'x, y, z'
'-x, y+1/2, -z+1/2'
'-x, -y, -z'
'x, -y-1/2, z-1/2'

loop_
_atom_site_label
_atom_site_type_symbol
_atom_site_fract_x
_atom_site_fract_y
_atom_site_fract_z
_atom_site_U_iso_or_equiv
_atom_site_adp_type
_atom_site_occupancy
_atom_site_symmetry_multiplicity
_atom_site_calc_flag
_atom_site_refinement_flags
Cr1 Cr 1.19795(2) 0.230259(10) 0.335363(16) 0.02044(6) Uani 1 1 d .
Si1 Si 0.72077(4) 0.074433(18) 0.18824(3) 0.01972(8) Uani 1 1 d .
Si2 Si 0.69236(4) 0.103418(17) 0.57199(3) 0.01927(8) Uani 1 1 d .
O1 O 0.93520(11) 0.21813(5) 0.48696(7) 0.0257(2) Uani 1 1 d .
O2 O 0.57080(10) 0.07972(5) 0.35578(7) 0.0273(2) Uani 1 1 d .
O3 O 1.09963(16) 0.36009(6) 0.35130(12) 0.0538(4) Uani 1 1 d .
O4 O 1.48775(16) 0.28017(9) 0.34506(13) 0.0665(5) Uani 1 1 d .
O5 O 1.27045(13) 0.23198(6) 0.54496(8) 0.0365(3) Uani 1 1 d .
C1 C 0.89434(13) 0.15649(6) 0.45881(9) 0.0182(2) Uani 1 1 d .
C2 C 0.89731(13) 0.14280(6) 0.35520(9) 0.0166(2) Uani 1 1 d .
C3 C 0.78339(13) 0.11076(6) 0.30975(9) 0.0181(2) Uani 1 1 d .
C4 C 0.68415(14) 0.10633(6) 0.37474(9) 0.0205(2) Uani 1 1 d .
C5 C 0.74160(14) 0.14069(6) 0.46489(9) 0.0194(2) Uani 1 1 d .
H5A H 0.6910 0.1811 0.4574 0.027(5) Uiso 1 1 calc R
C6 C 0.85219(18) 0.26627(7) 0.43681(12) 0.0308(3) Uani 1 1 d .
H6A H 0.9026 0.3055 0.4497 0.043(6) Uiso 1 1 calc R
H6B H 0.7624 0.2689 0.4567 0.050(6) Uiso 1 1 calc R
H6C H 0.8344 0.2575 0.3695 0.049(6) Uiso 1 1 calc R
C7 C 1.00503(15) 0.11665(8) 0.52329(10) 0.0269(3) Uani 1 1 d .
H7A H 0.9954 0.1215 0.5883 0.039(5) Uiso 1 1 calc R
H7B H 1.0994 0.1297 0.5179 0.040(5) Uiso 1 1 calc R
H7C H 0.9910 0.0733 0.5048 0.039(5) Uiso 1 1 calc R
C8 C 1.01694(13) 0.16060(6) 0.31199(9) 0.0171(2) Uani 1 1 d .
C9 C 1.15058(14) 0.13088(6) 0.33610(9) 0.0201(2) Uani 1 1 d .
H9A H 1.1706 0.1043 0.3890 0.022(4) Uiso 1 1 calc R
C10 C 1.25310(15) 0.14023(7) 0.28302(10) 0.0235(3) Uani 1 1 d .
H10A H 1.3397 0.1184 0.2978 0.034(5) Uiso 1 1 calc R
C11 C 1.22680(15) 0.18237(7) 0.20733(10) 0.0252(3) Uani 1 1 d .
H11A H 1.2958 0.1886 0.1711 0.031(5) Uiso 1 1 calc R
C12 C 1.09962(15) 0.21486(7) 0.18557(10) 0.0248(3) Uani 1 1 d .
H12A H 1.0827 0.2437 0.1355 0.033(5) Uiso 1 1 calc R
C13 C 0.99631(14) 0.20427(6) 0.23885(9) 0.0202(2) Uani 1 1 d .
H13A H 0.9110 0.2272 0.2250 0.022(4) Uiso 1 1 calc R
C14 C 0.86420(16) 0.07599(7) 0.11878(10) 0.0269(3) Uani 1 1 d .
H14A H 0.9025 0.1189 0.1221 0.031(5) Uiso 1 1 calc R
C15 C 0.98708(18) 0.03262(8) 0.16038(13) 0.0370(4) Uani 1 1 d .
H15A H 1.0661 0.0405 0.1301 0.047(6) Uiso 1 1 calc R
H15B H 0.9564 -0.0103 0.1496 0.047(6) Uiso 1 1 calc R
H15C H 1.0170 0.0401 0.2279 0.045(6) Uiso 1 1 calc R
C16 C 0.8114(2) 0.05998(10) 0.01460(12) 0.0406(4) Uani 1 1 d .
H16A H 0.8914 0.0587 -0.0163 0.041(6) Uiso 1 1 calc R
H16B H 0.7443 0.0915 -0.0154 0.054(7) Uiso 1 1 calc R
H16C H 0.7649 0.0196 0.0090 0.050(6) Uiso 1 1 calc R
C17 C 0.67381(16) -0.00993(7) 0.20206(10) 0.0268(3) Uani 1 1 d .
H17A H 0.6980 -0.0319 0.1475 0.039(5) Uiso 1 1 calc R
C18 C 0.76474(19) -0.04011(8) 0.28965(12) 0.0350(3) Uani 1 1 d .
H18A H 0.7479 -0.0847 0.2877 0.049(6) Uiso 1 1 calc R
H18B H 0.7399 -0.0227 0.3459 0.042(6) Uiso 1 1 calc R
H18C H 0.8644 -0.0321 0.2912 0.045(6) Uiso 1 1 calc R
C19 C 0.51819(18) -0.02434(8) 0.19763(12) 0.0353(4) Uani 1 1 d .
H19A H 0.5044 -0.0691 0.1968 0.063(7) Uiso 1 1 calc R
H19B H 0.4605 -0.0063 0.1406 0.033(5) Uiso 1 1 calc R
H19C H 0.4901 -0.0068 0.2527 0.042(6) Uiso 1 1 calc R
C20 C 0.56164(15) 0.12300(7) 0.13448(10) 0.0254(3) Uani 1 1 d .
H20A H 0.4934 0.1179 0.1763 0.034(5) Uiso 1 1 calc R
C21 C 0.4810(2) 0.10511(9) 0.03569(12) 0.0404(4) Uani 1 1 d .
H21A H 0.3858 0.1224 0.0245 0.056(7) Uiso 1 1 calc R
H21B H 0.4754 0.0601 0.0305 0.057(7) Uiso 1 1 calc R
H21C H 0.5305 0.1214 -0.0109 0.051(6) Uiso 1 1 calc R
C22 C 0.59850(17) 0.19194(8) 0.13706(12) 0.0324(3) Uani 1 1 d .
H22A H 0.5140 0.2158 0.1100 0.049(6) Uiso 1 1 calc R
H22B H 0.6707 0.1992 0.1007 0.045(6) Uiso 1 1 calc R
H22C H 0.6344 0.2048 0.2021 0.046(6) Uiso 1 1 calc R
C23 C 0.7504(2) 0.02112(7) 0.58414(13) 0.0360(4) Uani 1 1 d .
H23A H 0.7047 0.0002 0.6291 0.057(7) Uiso 1 1 calc R
H23B H 0.8529 0.0194 0.6066 0.069(8) Uiso 1 1 calc R
H23C H 0.7242 0.0006 0.5231 0.065(8) Uiso 1 1 calc R
C24 C 0.49825(17) 0.10842(10) 0.55452(13) 0.0378(4) Uani 1 1 d .
H24A H 0.4688 0.0910 0.6091 0.056(7) Uiso 1 1 calc R
H24B H 0.4542 0.0852 0.4982 0.086(10) Uiso 1 1 calc R
H24C H 0.4691 0.1517 0.5470 0.085(10) Uiso 1 1 calc R
C25 C 0.7720(2) 0.14715(9) 0.68063(11) 0.0353(4) Uani 1 1 d .
H25A H 0.7419 0.1287 0.7344 0.069(8) Uiso 1 1 calc R
H25B H 0.7410 0.1902 0.6736 0.116(13) Uiso 1 1 calc R
H25C H 0.8749 0.1454 0.6909 0.081(9) Uiso 1 1 calc R
C26 C 1.13558(18) 0.31017(7) 0.34312(13) 0.0345(4) Uani 1 1 d .
C27 C 1.37602(19) 0.26166(9) 0.34116(14) 0.0398(4) Uani 1 1 d .
C28 C 1.23998(15) 0.23078(7) 0.46387(11) 0.0262(3) Uani 1 1 d .

loop_
_atom_site_aniso_label
_atom_site_aniso_U_11
_atom_site_aniso_U_22
_atom_site_aniso_U_33
_atom_site_aniso_U_23
_atom_site_aniso_U_13
_atom_site_aniso_U_12
Cr1 0.01521(10) 0.02045(11) 0.02532(11) 0.00111(8) 0.00364(8) -0.00140(8)
Si1 0.01821(17) 0.02342(18) 0.01698(16) -0.00194(13) 0.00262(13) -0.00171(13)
Si2 0.02149(17) 0.01777(16) 0.01852(16) 0.00018(13) 0.00423(13) -0.00277(13)
O1 0.0260(5) 0.0239(5) 0.0261(5) -0.0052(4) 0.0035(4) -0.0058(4)
O2 0.0176(5) 0.0395(6) 0.0244(5) -0.0061(4) 0.0038(4) -0.0078(4)
O3 0.0504(8) 0.0219(6) 0.0852(11) 0.0000(6) 0.0059(8) 0.0016(5)
O4 0.0327(7) 0.0949(13) 0.0767(11) -0.0313(10) 0.0226(7) -0.0314(8)
O5 0.0295(6) 0.0507(8) 0.0286(6) -0.0135(5) 0.0047(5) -0.0032(5)
C1 0.0170(5) 0.0184(6) 0.0184(5) 0.0008(4) 0.0020(4) -0.0014(4)
C2 0.0149(5) 0.0163(5) 0.0182(5) 0.0021(4) 0.0024(4) 0.0020(4)
C3 0.0158(5) 0.0209(6) 0.0172(5) 0.0006(4) 0.0028(4) 0.0009(4)
C4 0.0175(6) 0.0247(6) 0.0184(6) 0.0002(5) 0.0021(4) -0.0006(5)
C5 0.0184(6) 0.0193(6) 0.0198(6) -0.0004(4) 0.0027(4) -0.0005(4)
C6 0.0350(8) 0.0199(6) 0.0389(8) -0.0017(6) 0.0113(7) -0.0006(6)
C7 0.0209(6) 0.0352(8) 0.0231(6) 0.0062(6) 0.0014(5) 0.0028(5)
C8 0.0156(5) 0.0166(5) 0.0188(5) 0.0003(4) 0.0028(4) 0.0000(4)
C9 0.0179(6) 0.0187(6) 0.0237(6) 0.0027(5) 0.0043(5) 0.0031(5)
C10 0.0191(6) 0.0241(6) 0.0279(7) 0.0009(5) 0.0065(5) 0.0036(5)
C11 0.0213(6) 0.0309(7) 0.0251(6) 0.0015(5) 0.0086(5) -0.0014(5)
C12 0.0229(6) 0.0283(7) 0.0229(6) 0.0074(5) 0.0044(5) -0.0012(5)
C13 0.0164(5) 0.0214(6) 0.0217(6) 0.0036(5) 0.0016(5) 0.0002(5)
C14 0.0276(7) 0.0300(7) 0.0253(7) -0.0079(6) 0.0108(5) -0.0059(6)
C15 0.0272(8) 0.0381(9) 0.0476(10) -0.0154(7) 0.0125(7) 0.0007(6)
C16 0.0463(10) 0.0520(11) 0.0266(8) -0.0115(7) 0.0151(7) -0.0108(8)
C17 0.0304(7) 0.0256(7) 0.0240(6) -0.0022(5) 0.0046(5) -0.0036(6)
C18 0.0395(9) 0.0291(8) 0.0350(8) 0.0039(6) 0.0049(7) 0.0003(7)
C19 0.0345(8) 0.0377(9) 0.0325(8) -0.0045(7) 0.0045(6) -0.0129(7)
C20 0.0209(6) 0.0329(7) 0.0209(6) 0.0004(5) 0.0010(5) 0.0003(5)
C21 0.0381(9) 0.0495(11) 0.0268(8) -0.0014(7) -0.0081(7) 0.0020(8)
C22 0.0267(7) 0.0320(8) 0.0360(8) 0.0051(6) 0.0010(6) 0.0038(6)
C23 0.0489(10) 0.0206(7) 0.0398(9) 0.0066(6) 0.0125(8) 0.0008(6)
C24 0.0260(8) 0.0545(11) 0.0344(8) 0.0056(8) 0.0100(6) -0.0031(7)
C25 0.0411(9) 0.0402(9) 0.0243(7) -0.0078(6) 0.0062(6) -0.0088(7)
C26 0.0289(8) 0.0238(7) 0.0477(10) 0.0032(6) 0.0014(7) -0.0049(6)
C27 0.0274(8) 0.0512(11) 0.0425(9) -0.0131(8) 0.0113(7) -0.0119(7)
C28 0.0195(6) 0.0263(7) 0.0331(7) -0.0075(6) 0.0061(5) -0.0010(5)

loop_
_atom_type_symbol
_atom_type_description
_atom_type_scat_dispersion_real
_atom_type_scat_dispersion_imag
_atom_type_scat_source
C C 0.0033 0.0016 'International Tables Vol C Tables 4.2.6.8 and 6.1.1.4'
H H 0.0000 0.0000 'International Tables Vol C Tables 4.2.6.8 and 6.1.1.4'
O O 0.0106 0.0060 'International Tables Vol C Tables 4.2.6.8 and 6.1.1.4'
Si Si 0.0817 0.0704 'International Tables Vol C Tables 4.2.6.8 and 6.1.1.4'
Cr Cr 0.3209 0.6236 'International Tables Vol C Tables 4.2.6.8 and 6.1.1.4'

loop_
_geom_angle_atom_site_label_1
_geom_angle_atom_site_label_2
_geom_angle_atom_site_label_3
_geom_angle
C28 Cr1 C27 87.17(8)
C28 Cr1 C26 86.28(7)
C27 Cr1 C26 88.18(8)
C28 Cr1 C9 90.10(6)
C27 Cr1 C9 123.74(7)
C26 Cr1 C9 147.68(6)
C28 Cr1 C10 110.08(6)
C27 Cr1 C10 92.67(7)
C26 Cr1 C10 163.63(7)
C9 Cr1 C10 37.12(5)
C28 Cr1 C11 145.98(6)
C27 Cr1 C11 85.60(7)
C26 Cr1 C11 126.58(7)
C9 Cr1 C11 67.01(5)
C10 Cr1 C11 37.38(5)
C28 Cr1 C12 164.91(6)
C27 Cr1 C12 107.57(7)
C26 Cr1 C12 97.14(7)
C9 Cr1 C12 79.13(5)
C10 Cr1 C12 67.02(5)
C11 Cr1 C12 36.86(5)
C28 Cr1 C13 128.43(6)
C27 Cr1 C13 144.28(7)
C26 Cr1 C13 91.16(6)
C9 Cr1 C13 66.37(5)
C10 Cr1 C13 78.65(5)
C11 Cr1 C13 66.43(5)
C12 Cr1 C13 37.16(5)
C28 Cr1 C8 98.71(6)
C27 Cr1 C8 159.10(7)
C26 Cr1 C8 112.10(6)
C9 Cr1 C8 36.93(4)
C10 Cr1 C8 66.46(5)
C11 Cr1 C8 78.31(5)
C12 Cr1 C8 66.36(5)
C13 Cr1 C8 36.34(5)
C14 Si1 C20 113.43(7)
C14 Si1 C17 107.14(7)
C20 Si1 C17 112.58(7)
C14 Si1 C3 111.42(6)
C20 Si1 C3 102.90(6)
C17 Si1 C3 109.37(6)
C24 Si2 C25 108.11(9)
C24 Si2 C23 110.31(9)
C25 Si2 C23 110.03(8)
C24 Si2 C5 106.86(7)
C25 Si2 C5 110.48(7)
C23 Si2 C5 110.96(7)
C6 O1 C1 116.50(11)
O1 C1 C7 103.59(11)
O1 C1 C5 113.69(11)
C7 C1 C5 113.30(11)
O1 C1 C2 113.45(10)
C7 C1 C2 109.49(11)
C5 C1 C2 103.54(10)
C3 C2 C8 123.82(12)
C3 C2 C1 113.08(11)
C8 C2 C1 123.04(11)
C2 C3 C4 107.06(11)
C2 C3 Si1 136.70(10)
C4 C3 Si1 116.21(9)
O2 C4 C3 124.09(12)
O2 C4 C5 125.19(12)
C3 C4 C5 110.71(11)
C4 C5 C1 103.80(10)
C4 C5 Si2 113.21(9)
C1 C5 Si2 123.66(9)
C4 C5 H5A 104.8
C1 C5 H5A 104.8
Si2 C5 H5A 104.8
O1 C6 H6A 109.5
O1 C6 H6B 109.5
H6A C6 H6B 109.5
O1 C6 H6C 109.5
H6A C6 H6C 109.5
H6B C6 H6C 109.5
C1 C7 H7A 109.5
C1 C7 H7B 109.5
H7A C7 H7B 109.5
C1 C7 H7C 109.5
H7A C7 H7C 109.5
H7B C7 H7C 109.5
C13 C8 C9 117.68(12)
C13 C8 C2 119.92(11)
C9 C8 C2 122.16(11)
C13 C8 Cr1 69.45(7)
C9 C8 Cr1 68.31(7)
C2 C8 Cr1 138.93(9)
C10 C9 C8 121.11(12)
C10 C9 Cr1 71.46(8)
C8 C9 Cr1 74.76(8)
C10 C9 H9A 119.4
C8 C9 H9A 119.4
Cr1 C9 H9A 126.2
C9 C10 C11 119.66(13)
C9 C10 Cr1 71.42(8)
C11 C10 Cr1 71.50(8)
C9 C10 H10A 120.2
C11 C10 H10A 120.2
Cr1 C10 H10A 129.2
C12 C11 C10 120.33(13)
C12 C11 Cr1 71.85(9)
C10 C11 Cr1 71.12(8)
C12 C11 H11A 119.8
C10 C11 H11A 119.8
Cr1 C11 H11A 129.7
C11 C12 C13 119.37(13)
C11 C12 Cr1 71.29(8)
C13 C12 Cr1 71.81(8)
C11 C12 H12A 120.3
C13 C12 H12A 120.3
Cr1 C12 H12A 128.8
C8 C13 C12 121.59(12)
C8 C13 Cr1 74.21(7)
C12 C13 Cr1 71.03(8)
C8 C13 H13A 119.2
C12 C13 H13A 119.2
Cr1 C13 H13A 127.7
C16 C14 C15 108.56(14)
C16 C14 Si1 113.52(11)
C15 C14 Si1 112.10(11)
C16 C14 H14A 107.5
C15 C14 H14A 107.5
Si1 C14 H14A 107.5
C14 C15 H15A 109.5
C14 C15 H15B 109.5
H15A C15 H15B 109.5
C14 C15 H15C 109.5
H15A C15 H15C 109.5
H15B C15 H15C 109.5
C14 C16 H16A 109.5
C14 C16 H16B 109.5
H16A C16 H16B 109.5
C14 C16 H16C 109.5
H16A C16 H16C 109.5
H16B C16 H16C 109.5
C19 C17 C18 109.53(13)
C19 C17 Si1 116.60(12)
C18 C17 Si1 112.88(11)
C19 C17 H17A 105.6
C18 C17 H17A 105.6
Si1 C17 H17A 105.6
C17 C18 H18A 109.5
C17 C18 H18B 109.5
H18A C18 H18B 109.5
C17 C18 H18C 109.5
H18A C18 H18C 109.5
H18B C18 H18C 109.5
C17 C19 H19A 109.5
C17 C19 H19B 109.5
H19A C19 H19B 109.5
C17 C19 H19C 109.5
H19A C19 H19C 109.5
H19B C19 H19C 109.5
C22 C20 C21 109.75(13)
C22 C20 Si1 111.41(10)
C21 C20 Si1 117.03(12)
C22 C20 H20A 105.9
C21 C20 H20A 105.9
Si1 C20 H20A 105.9
C20 C21 H21A 109.5
C20 C21 H21B 109.5
H21A C21 H21B 109.5
C20 C21 H21C 109.5
H21A C21 H21C 109.5
H21B C21 H21C 109.5
C20 C22 H22A 109.5
C20 C22 H22B 109.5
H22A C22 H22B 109.5
C20 C22 H22C 109.5
H22A C22 H22C 109.5
H22B C22 H22C 109.5
Si2 C23 H23A 109.5
Si2 C23 H23B 109.5
H23A C23 H23B 109.5
Si2 C23 H23C 109.5
H23A C23 H23C 109.5
H23B C23 H23C 109.5
Si2 C24 H24A 109.5
Si2 C24 H24B 109.5
H24A C24 H24B 109.5
Si2 C24 H24C 109.5
H24A C24 H24C 109.5
H24B C24 H24C 109.5
Si2 C25 H25A 109.5
Si2 C25 H25B 109.5
H25A C25 H25B 109.5
Si2 C25 H25C 109.5
H25A C25 H25C 109.5
H25B C25 H25C 109.5
O3 C26 Cr1 177.46(17)
O4 C27 Cr1 178.8(2)
O5 C28 Cr1 177.88(14)

loop_
_geom_bond_atom_site_label_1
_geom_bond_atom_site_label_2
_geom_bond_distance
Cr1 C28 1.8335(16)
Cr1 C27 1.8457(17)
Cr1 C26 1.8475(17)
Cr1 C9 2.2042(14)
Cr1 C10 2.2046(14)
Cr1 C11 2.2096(15)
Cr1 C12 2.2168(15)
Cr1 C13 2.2271(13)
Cr1 C8 2.2887(13)
Si1 C14 1.8938(15)
Si1 C20 1.8967(15)
Si1 C17 1.9068(15)
Si1 C3 1.9176(13)
Si2 C24 1.8528(17)
Si2 C25 1.8680(16)
Si2 C23 1.8688(16)
Si2 C5 1.9114(14)
O1 C6 1.4224(19)
O1 C1 1.4295(16)
O2 C4 1.2220(16)
O3 C26 1.152(2)
O4 C27 1.148(2)
O5 C28 1.1580(19)
C1 C7 1.5348(19)
C1 C5 1.5455(18)
C1 C2 1.5490(18)
C2 C3 1.3542(17)
C2 C8 1.4891(18)
C3 C4 1.4956(18)
C4 C5 1.5117(18)
C5 H5A 1.0000
C6 H6A 0.9800
C6 H6B 0.9800
C6 H6C 0.9800
C7 H7A 0.9800
C7 H7B 0.9800
C7 H7C 0.9800
C8 C13 1.4095(18)
C8 C9 1.4251(17)
C9 C10 1.4034(19)
C9 H9A 0.9500
C10 C11 1.415(2)
C10 H10A 0.9500
C11 C12 1.399(2)
C11 H11A 0.9500
C12 C13 1.4161(19)
C12 H12A 0.9500
C13 H13A 0.9500
C14 C16 1.538(2)
C14 C15 1.539(2)
C14 H14A 1.0000
C15 H15A 0.9800
C15 H15B 0.9800
C15 H15C 0.9800
C16 H16A 0.9800
C16 H16B 0.9800
C16 H16C 0.9800
C17 C19 1.533(2)
C17 C18 1.536(2)
C17 H17A 1.0000
C18 H18A 0.9800
C18 H18B 0.9800
C18 H18C 0.9800
C19 H19A 0.9800
C19 H19B 0.9800
C19 H19C 0.9800
C20 C22 1.536(2)
C20 C21 1.537(2)
C20 H20A 1.0000
C21 H21A 0.9800
C21 H21B 0.9800
C21 H21C 0.9800
C22 H22A 0.9800
C22 H22B 0.9800
C22 H22C 0.9800
C23 H23A 0.9800
C23 H23B 0.9800
C23 H23C 0.9800
C24 H24A 0.9800
C24 H24B 0.9800
C24 H24C 0.9800
C25 H25A 0.9800
C25 H25B 0.9800
C25 H25C 0.9800

loop_
_geom_torsion_atom_site_label_1
_geom_torsion_atom_site_label_2
_geom_torsion_atom_site_label_3
_geom_torsion_atom_site_label_4
_geom_torsion
C6 O1 C1 C7 178.48(12)
C6 O1 C1 C5 -58.12(15)
C6 O1 C1 C2 59.85(15)
O1 C1 C2 C3 -136.49(12)
C7 C1 C2 C3 108.34(13)
C5 C1 C2 C3 -12.78(14)
O1 C1 C2 C8 46.28(16)
C7 C1 C2 C8 -68.89(15)
C5 C1 C2 C8 169.99(11)
C8 C2 C3 C4 -176.08(11)
C1 C2 C3 C4 6.71(15)
C8 C2 C3 Si1 1.5(2)
C1 C2 C3 Si1 -175.67(11)
C14 Si1 C3 C2 8.61(17)
C20 Si1 C3 C2 -113.26(15)
C17 Si1 C3 C2 126.87(14)
C14 Si1 C3 C4 -173.92(10)
C20 Si1 C3 C4 64.21(11)
C17 Si1 C3 C4 -55.67(11)
C2 C3 C4 O2 -179.34(13)
Si1 C3 C4 O2 2.47(18)
C2 C3 C4 C5 2.33(15)
Si1 C3 C4 C5 -175.85(9)
O2 C4 C5 C1 171.74(13)
C3 C4 C5 C1 -9.96(14)
O2 C4 C5 Si2 35.16(18)
C3 C4 C5 Si2 -146.54(9)
O1 C1 C5 C4 136.34(11)
C7 C1 C5 C4 -105.73(13)
C2 C1 C5 C4 12.79(13)
O1 C1 C5 Si2 -93.03(12)
C7 C1 C5 Si2 24.90(16)
C2 C1 C5 Si2 143.42(9)
C24 Si2 C5 C4 -64.42(12)
C25 Si2 C5 C4 178.20(10)
C23 Si2 C5 C4 55.88(12)
C24 Si2 C5 C1 168.90(11)
C25 Si2 C5 C1 51.52(13)
C23 Si2 C5 C1 -70.80(13)
C3 C2 C8 C13 67.76(17)
C1 C2 C8 C13 -115.30(14)
C3 C2 C8 C9 -106.45(15)
C1 C2 C8 C9 70.49(17)
C3 C2 C8 Cr1 160.28(11)
C1 C2 C8 Cr1 -22.8(2)
C28 Cr1 C8 C13 148.52(9)
C27 Cr1 C8 C13 -106.3(2)
C26 Cr1 C8 C13 59.01(10)
C9 Cr1 C8 C13 -133.07(12)
C10 Cr1 C8 C13 -103.29(9)
C11 Cr1 C8 C13 -65.94(8)
C12 Cr1 C8 C13 -29.20(8)
C28 Cr1 C8 C9 -78.41(9)
C27 Cr1 C8 C9 26.8(2)
C26 Cr1 C8 C9 -167.92(9)
C10 Cr1 C8 C9 29.78(8)
C11 Cr1 C8 C9 67.13(8)
C12 Cr1 C8 C9 103.87(9)
C13 Cr1 C8 C9 133.07(12)
C28 Cr1 C8 C2 36.14(14)
C27 Cr1 C8 C2 141.3(2)
C26 Cr1 C8 C2 -53.37(15)
C9 Cr1 C8 C2 114.55(16)
C10 Cr1 C8 C2 144.33(14)
C11 Cr1 C8 C2 -178.32(14)
C12 Cr1 C8 C2 -141.58(14)
C13 Cr1 C8 C2 -112.38(16)
C13 C8 C9 C10 -6.1(2)
C2 C8 C9 C10 168.23(13)
Cr1 C8 C9 C10 -56.67(12)
C13 C8 C9 Cr1 50.57(11)
C2 C8 C9 Cr1 -135.10(12)
C28 Cr1 C9 C10 -124.52(9)
C27 Cr1 C9 C10 -37.85(12)
C26 Cr1 C9 C10 152.29(13)
C11 Cr1 C9 C10 29.59(8)
C12 Cr1 C9 C10 66.11(8)
C13 Cr1 C9 C10 102.82(9)
C8 Cr1 C9 C10 131.02(12)
C28 Cr1 C9 C8 104.46(8)
C27 Cr1 C9 C8 -168.87(9)
C26 Cr1 C9 C8 21.27(16)
C10 Cr1 C9 C8 -131.02(12)
C11 Cr1 C9 C8 -101.43(8)
C12 Cr1 C9 C8 -64.90(8)
C13 Cr1 C9 C8 -28.20(7)
C8 C9 C10 C11 3.5(2)
Cr1 C9 C10 C11 -54.78(12)
C8 C9 C10 Cr1 58.24(12)
C28 Cr1 C10 C9 61.32(9)
C27 Cr1 C10 C9 149.28(10)
C26 Cr1 C10 C9 -118.1(2)
C11 Cr1 C10 C9 -131.53(12)
C12 Cr1 C10 C9 -102.75(9)
C13 Cr1 C10 C9 -65.67(8)
C8 Cr1 C10 C9 -29.63(7)
C28 Cr1 C10 C11 -167.15(9)
C27 Cr1 C10 C11 -79.18(10)
C26 Cr1 C10 C11 13.5(3)
C9 Cr1 C10 C11 131.53(12)
C12 Cr1 C10 C11 28.78(8)
C13 Cr1 C10 C11 65.86(8)
C8 Cr1 C10 C11 101.90(9)
C9 C10 C11 C12 0.3(2)
Cr1 C10 C11 C12 -54.44(13)
C9 C10 C11 Cr1 54.75(12)
C28 Cr1 C11 C12 154.28(11)
C27 Cr1 C11 C12 -127.40(11)
C26 Cr1 C11 C12 -42.95(12)
C9 Cr1 C11 C12 102.97(9)
C10 Cr1 C11 C12 132.36(13)
C13 Cr1 C11 C12 29.82(8)
C8 Cr1 C11 C12 66.00(8)
C28 Cr1 C11 C10 21.92(15)
C27 Cr1 C11 C10 100.24(10)
C26 Cr1 C11 C10 -175.31(9)
C9 Cr1 C11 C10 -29.39(8)
C12 Cr1 C11 C10 -132.36(13)
C13 Cr1 C11 C10 -102.54(9)
C8 Cr1 C11 C10 -66.36(8)
C10 C11 C12 C13 -1.2(2)
Cr1 C11 C12 C13 -55.34(13)
C10 C11 C12 Cr1 54.10(13)
C28 Cr1 C12 C11 -111.1(2)
C27 Cr1 C12 C11 56.18(11)
C26 Cr1 C12 C11 146.54(10)
C9 Cr1 C12 C11 -65.99(9)
C10 Cr1 C12 C11 -29.16(8)
C13 Cr1 C12 C11 -131.02(13)
C8 Cr1 C12 C11 -102.43(9)
C28 Cr1 C12 C13 19.9(3)
C27 Cr1 C12 C13 -172.80(10)
C26 Cr1 C12 C13 -82.44(9)
C9 Cr1 C12 C13 65.03(8)
C10 Cr1 C12 C13 101.86(9)
C11 Cr1 C12 C13 131.02(13)
C8 Cr1 C12 C13 28.59(8)
C9 C8 C13 C12 5.2(2)
C2 C8 C13 C12 -169.29(12)
Cr1 C8 C13 C12 55.21(12)
C9 C8 C13 Cr1 -50.04(11)
C2 C8 C13 Cr1 135.49(11)
C11 C12 C13 C8 -1.6(2)
Cr1 C12 C13 C8 -56.69(12)
C11 C12 C13 Cr1 55.09(13)
C28 Cr1 C13 C8 -41.22(11)
C27 Cr1 C13 C8 144.10(13)
C26 Cr1 C13 C8 -127.39(9)
C9 Cr1 C13 C8 28.62(7)
C10 Cr1 C13 C8 65.51(8)
C11 Cr1 C13 C8 102.70(9)
C12 Cr1 C13 C8 132.29(12)
C28 Cr1 C13 C12 -173.51(9)
C27 Cr1 C13 C12 11.82(16)
C26 Cr1 C13 C12 100.32(10)
C9 Cr1 C13 C12 -103.66(9)
C10 Cr1 C13 C12 -66.78(9)
C11 Cr1 C13 C12 -29.59(8)
C8 Cr1 C13 C12 -132.29(12)
C20 Si1 C14 C16 -52.52(14)
C17 Si1 C14 C16 72.34(14)
C3 Si1 C14 C16 -168.07(12)
C20 Si1 C14 C15 -175.99(10)
C17 Si1 C14 C15 -51.13(12)
C3 Si1 C14 C15 68.46(12)
C14 Si1 C17 C19 -143.12(11)
C20 Si1 C17 C19 -17.75(13)
C3 Si1 C17 C19 95.99(12)
C14 Si1 C17 C18 88.78(13)
C20 Si1 C17 C18 -145.85(11)
C3 Si1 C17 C18 -32.12(13)
C14 Si1 C20 C22 -66.23(12)
C17 Si1 C20 C22 171.90(10)
C3 Si1 C20 C22 54.27(12)
C14 Si1 C20 C21 61.18(14)
C17 Si1 C20 C21 -60.69(14)
C3 Si1 C20 C21 -178.32(12)
C28 Cr1 C26 O3 20(4)
C27 Cr1 C26 O3 -67(4)
C9 Cr1 C26 O3 104(4)
C10 Cr1 C26 O3 -161(4)
C11 Cr1 C26 O3 -151(4)
C12 Cr1 C26 O3 -175(4)
C13 Cr1 C26 O3 148(4)
C8 Cr1 C26 O3 118(4)
C28 Cr1 C27 O4 80(9)
C26 Cr1 C27 O4 167(100)
C9 Cr1 C27 O4 -8(9)
C10 Cr1 C27 O4 -30(9)
C11 Cr1 C27 O4 -66(9)
C12 Cr1 C27 O4 -96(9)
C13 Cr1 C27 O4 -104(9)
C8 Cr1 C27 O4 -27(9)
C27 Cr1 C28 O5 5(4)
C26 Cr1 C28 O5 -84(4)
C9 Cr1 C28 O5 128(4)
C10 Cr1 C28 O5 96(4)
C11 Cr1 C28 O5 82(4)
C12 Cr1 C28 O5 172(99)
C13 Cr1 C28 O5 -172(98)
C8 Cr1 C28 O5 164(4)
